data_7711037
loop_
_publ_author_name
'Ismaeel, Nadia'
'Zhuo, Zhixing'
'Imran, Sajid'
'Yuan, Dan'
'Yao, Yingming'

_publ_section_title
;
 Synthesis and characterization of rare earth/lithium complexes stabilized
 by ethylenediamine-bridged bis(phenolate) ligands and their activity in
 catalyzing amidation reactions
;
_journal_name_full 'Dalton Transactions'
_journal_paper_doi 10.1039/D2DT02642B
_journal_year 2022
_chemical_formula_moiety '2(C40 H78 Li N4 O2 Si4 Yb), C7 H8'
_chemical_formula_sum 'C87 H164 Li2 N8 O4 Si8 Yb2'
_chemical_formula_weight 1970.96
_space_group_crystal_system monoclinic
_space_group_IT_number 14
_space_group_name_Hall '-P 2ybc'
_space_group_name_H-M_alt 'P 1 21/c 1'
_symmetry_Int_Tables_number 14
_audit_creation_date 2018-09-29
_audit_creation_method
;
Olex2 1.2
(compiled 2018.04.03 svn.r3497 for OlexSys, GUI svn.r5486)
;
_audit_update_record
;
2021-12-14 deposited with the CCDC.	2022-08-18 downloaded from the CCDC.
;
_cell_angle_alpha 90
_cell_angle_beta 102.109
_cell_angle_gamma 90
_cell_formula_units_Z 2
_cell_length_a 13.8829
_cell_length_b 15.8417
_cell_length_c 23.6738
_cell_measurement_reflns_used 9513
_cell_measurement_temperature 120(2)
_cell_measurement_theta_max 31.30
_cell_measurement_theta_min 2.58
_cell_volume 5090.705
_computing_cell_refinement 'Bruker SAINT'
_computing_data_collection 'Bruker APEX2'
_computing_data_reduction 'Bruker SAINT'
_computing_molecular_graphics 'Olex2 (Dolomanov et al., 2009)'
_computing_publication_material 'Olex2 (Dolomanov et al., 2009)'
_computing_structure_refinement 'olex2.refine (Bourhis et al., 2015)'
_computing_structure_solution 'SHELXS-97 (Sheldrick, 1990)'
_diffrn_ambient_temperature 119.98
_diffrn_measured_fraction_theta_full 0.9992
_diffrn_measured_fraction_theta_max 0.9992
_diffrn_measurement_device_type 'Bruker APEX-II CCD'
_diffrn_measurement_method '\f and \w scans'
_diffrn_radiation_type 'Mo K\a'
_diffrn_radiation_wavelength 0.71073
_diffrn_reflns_av_R_equivalents 0.0530
_diffrn_reflns_av_unetI/netI 0.0338
_diffrn_reflns_limit_h_max 13
_diffrn_reflns_limit_h_min -18
_diffrn_reflns_limit_k_max 20
_diffrn_reflns_limit_k_min -20
_diffrn_reflns_limit_l_max 30
_diffrn_reflns_limit_l_min -30
_diffrn_reflns_number 79324
_diffrn_reflns_theta_full 26.3711
_diffrn_reflns_theta_max 26.37
_diffrn_reflns_theta_min 1.76
_exptl_absorpt_coefficient_mu 1.967
_exptl_absorpt_correction_T_max 0.5067
_exptl_absorpt_correction_T_min 0.3848
_exptl_absorpt_correction_type multi-scan
_exptl_crystal_colour colourless
_exptl_crystal_colour_primary colourless
_exptl_crystal_density_diffrn 1.2857
_exptl_crystal_density_method 'not measured'
_exptl_crystal_description block
_exptl_crystal_F_000 2064.9867
_exptl_crystal_size_max 0.6
_exptl_crystal_size_mid 0.5
_exptl_crystal_size_min 0.4
_refine_diff_density_max 0.8057
_refine_diff_density_min -0.7923
_refine_diff_density_rms 0.2145
_refine_ls_d_res_high 0.8000
_refine_ls_d_res_low 11.5735
_refine_ls_goodness_of_fit_ref 1.2333
_refine_ls_hydrogen_treatment constr
_refine_ls_matrix_type full
_refine_ls_number_constraints 124
_refine_ls_number_parameters 507
_refine_ls_number_reflns 10400
_refine_ls_number_restraints 3
_refine_ls_restrained_S_all 1.2331
_refine_ls_R_factor_all 0.0309
_refine_ls_R_factor_gt 0.0230
_refine_ls_shift/su_max 0.2055
_refine_ls_shift/su_mean 0.0029
_refine_ls_structure_factor_coef Fsqd
_refine_ls_weighting_details 'w=1/[\s^2^(Fo^2^)+(0.0352P)^2^+2.5059P] where P=(Fo^2^+2Fc^2^)/3'
_refine_ls_weighting_scheme calc
_refine_ls_wR_factor_gt 0.0606
_refine_ls_wR_factor_ref 0.0779
_reflns_Friedel_coverage 0.0
_reflns_limit_h_max 16
_reflns_limit_h_min -17
_reflns_limit_k_max 19
_reflns_limit_k_min 0
_reflns_limit_l_max 29
_reflns_limit_l_min 0
_reflns_number_gt 9199
_reflns_number_total 10400
_reflns_threshold_expression I>=2u(I)
_cod_data_source_file d2dt02642b2.cif
_cod_data_source_block mo_b171008c_0m
_cod_original_cell_volume 5090.70477
_cod_database_code 7711037
_olex2_refinement_description
;
1. Fixed Uiso
 At 1.2 times of:
  All C(H) groups, All C(H,H) groups
 At 1.5 times of:
  All C(H,H,H) groups
2. Restrained distances
 C42-C43
 1.5 with sigma of 0.02
 C42-C44 \\sim C42-C48
 with sigma of 0.02
3. Uiso/Uaniso restraints and constraints
Uanis(C42) = Uanis(C43) = Uanis(C44) = Uanis(C45) = Uanis(C46) = Uanis(C47) =
Uanis(C48)
4. Others
 Fixed Sof: C42(0.5) H42a(0.5) H42b(0.5) H42c(0.5) C43(0.5) C44(0.5) H44(0.5)
 C45(0.5) H45(0.5) C46(0.5) H46(0.5) C47(0.5) H47(0.5) C48(0.5) H48(0.5)
5.a Secondary CH2 refined with riding coordinates:
 C1(H1a,H1b), C2(H2a,H2b), C17(H17a,H17b), C26(H26a,H26b)
5.b Aromatic/amide H refined with riding coordinates:
 C13(H13), C15(H15), C22(H22), C24(H24), C44(H44), C45(H45), C46(H46),
 C47(H47), C48(H48)
5.c Fitted hexagon refined as free rotating group:
 C43(C44,C45,C46,C47,C48)
5.d Idealised Me refined as rotating group:
 C4(H4a,H4b,H4c), C5(H5a,H5b,H5c), C6(H6a,H6b,H6c), C8(H8a,H8b,H8c), C9(H9a,
 H9b,H9c), C10(H10a,H10b,H10c), C18(H18a,H18b,H18c), C19(H19a,H19b,H19c),
 C27(H27a,H27b,H27c), C28(H28a,H28b,H28c), C30(H30a,H30b,H30c), C31(H31a,H31b,
 H31c), C32(H32a,H32b,H32c), C33(H33a,H33b,H33c), C34(H34a,H34b,H34c), C35(H35a,
 H35b,H35c), C36(H36a,H36b,H36c), C37(H37a,H37b,H37c), C38(H38a,H38b,H38c),
 C39(H39a,H39b,H39c), C40(H40a,H40b,H40c), C41(H41a,H41b,H41c), C42(H42a,H42b,
 H42c)
;
_olex2_submission_special_instructions 'No special instructions were received'

loop_
_space_group_symop_id
_space_group_symop_operation_xyz
1 x,y,z
2 -x,y+1/2,-z+1/2
3 -x,-y,-z
4 x,-y-1/2,z-1/2

loop_
_atom_site_label
_atom_site_type_symbol
_atom_site_fract_x
_atom_site_fract_y
_atom_site_fract_z
_atom_site_U_iso_or_equiv
_atom_site_adp_type
_atom_site_occupancy
_atom_site_refinement_flags_posn
_atom_site_disorder_group
Yb1 Yb 0.220980(9) 0.517400(8) 0.838423(5) 0.01178(5) Uani 1.000000 . .
N3 N 0.16238(18) 0.62870(15) 0.87632(10) 0.0145(5) Uani 1.000000 . .
N4 N 0.23120(18) 0.40708(15) 0.89630(10) 0.0150(5) Uani 1.000000 . .
N1 N 0.31755(18) 0.60954(15) 0.67377(10) 0.0135(5) Uani 1.000000 . .
N2 N 0.28808(17) 0.42049(16) 0.66441(10) 0.0149(5) Uani 1.000000 . .
O1 O 0.34892(14) 0.53210(12) 0.80209(8) 0.0138(4) Uani 1.000000 . .
O2 O 0.15538(15) 0.49462(12) 0.74946(9) 0.0147(4) Uani 1.000000 . .
Si1 Si 0.21731(6) 0.72694(5) 0.87939(4) 0.01806(18) Uani 1.000000 . .
Si2 Si 0.05980(6) 0.61659(5) 0.90594(4) 0.01682(18) Uani 1.000000 . .
Si3 Si 0.29556(6) 0.42132(6) 0.96617(4) 0.01943(18) Uani 1.000000 . .
Si4 Si 0.17721(6) 0.31157(5) 0.87401(4) 0.01910(18) Uani 1.000000 . .
C1 C 0.3553(2) 0.55654(19) 0.63087(12) 0.0172(6) Uani 1.000000 . .
H1a H 0.3538(2) 0.59034(19) 0.59552(12) 0.0207(7) Uiso 1.000000 R .
H1b H 0.4249(2) 0.54165(19) 0.64713(12) 0.0207(7) Uiso 1.000000 R .
C2 C 0.2963(2) 0.47470(19) 0.61416(13) 0.0179(6) Uani 1.000000 . .
H2a H 0.3282(2) 0.44175(19) 0.58764(13) 0.0215(8) Uiso 1.000000 R .
H2b H 0.2292(2) 0.48968(19) 0.59294(13) 0.0215(8) Uiso 1.000000 R .
C3 C 0.2483(2) 0.67990(19) 0.64663(13) 0.0176(6) Uani 1.000000 . .
C4 C 0.1687(2) 0.6457(2) 0.59699(13) 0.0214(7) Uani 1.000000 . .
H4a H 0.1996(3) 0.6253(12) 0.5659(4) 0.0321(10) Uiso 1.000000 GR .
H4b H 0.1338(10) 0.5991(9) 0.6111(3) 0.0321(10) Uiso 1.000000 GR .
H4c H 0.1219(9) 0.6908(4) 0.5822(6) 0.0321(10) Uiso 1.000000 GR .
C5 C 0.3020(2) 0.7521(2) 0.62303(14) 0.0243(7) Uani 1.000000 . .
H5a H 0.3453(12) 0.7812(9) 0.65518(15) 0.0365(11) Uiso 1.000000 GR .
H5b H 0.3415(12) 0.7291(2) 0.5968(7) 0.0365(11) Uiso 1.000000 GR .
H5c H 0.2537(3) 0.7921(7) 0.6020(8) 0.0365(11) Uiso 1.000000 GR .
C6 C 0.1960(2) 0.7145(2) 0.69268(14) 0.0237(7) Uani 1.000000 . .
H6a H 0.1672(14) 0.6676(2) 0.7106(7) 0.0355(11) Uiso 1.000000 GR .
H6b H 0.2436(4) 0.7445(12) 0.7223(5) 0.0355(11) Uiso 1.000000 GR .
H6c H 0.1437(11) 0.7534(11) 0.6746(2) 0.0355(11) Uiso 1.000000 GR .
C7 C 0.3641(2) 0.34981(19) 0.67657(13) 0.0197(7) Uani 1.000000 . .
C8 C 0.4671(2) 0.3852(2) 0.67973(15) 0.0248(7) Uani 1.000000 . .
H8a H 0.4722(5) 0.4072(13) 0.6418(3) 0.0373(11) Uiso 1.000000 GR .
H8b H 0.4796(6) 0.4308(9) 0.7083(7) 0.0373(11) Uiso 1.000000 GR .
H8c H 0.5159(3) 0.3403(4) 0.6912(9) 0.0373(11) Uiso 1.000000 GR .
C9 C 0.3456(3) 0.2796(2) 0.63064(15) 0.0302(8) Uani 1.000000 . .
H9a H 0.2827(9) 0.2518(10) 0.6312(7) 0.0453(12) Uiso 1.000000 GR .
H9b H 0.3433(17) 0.3042(3) 0.59240(19) 0.0453(12) Uiso 1.000000 GR .
H9c H 0.3990(9) 0.2381(8) 0.6391(6) 0.0453(12) Uiso 1.000000 GR .
C10 C 0.3612(3) 0.3122(2) 0.73612(14) 0.0271(7) Uani 1.000000 . .
H10a H 0.3601(17) 0.3580(2) 0.7638(3) 0.0407(11) Uiso 1.000000 GR .
H10b H 0.3019(9) 0.2775(12) 0.7331(2) 0.0407(11) Uiso 1.000000 GR .
H10c H 0.4197(9) 0.2771(12) 0.7494(5) 0.0407(11) Uiso 1.000000 GR .
C11 C 0.4439(2) 0.53354(18) 0.79573(13) 0.0143(6) Uani 1.000000 . .
C12 C 0.5148(2) 0.48075(19) 0.82973(13) 0.0180(6) Uani 1.000000 . .
C13 C 0.6115(2) 0.4824(2) 0.82186(14) 0.0215(7) Uani 1.000000 . .
H13 H 0.6590(2) 0.4470(2) 0.84525(14) 0.0258(8) Uiso 1.000000 R .
C14 C 0.6409(2) 0.5338(2) 0.78104(15) 0.0232(7) Uani 1.000000 . .
C15 C 0.5698(2) 0.5841(2) 0.74719(13) 0.0192(6) Uani 1.000000 . .
H15 H 0.5883(2) 0.6191(2) 0.71864(13) 0.0231(8) Uiso 1.000000 R .
C16 C 0.4718(2) 0.58547(18) 0.75341(12) 0.0147(6) Uani 1.000000 . .
C17 C 0.4027(2) 0.64674(19) 0.71622(12) 0.0163(6) Uani 1.000000 . .
H17a H 0.4418(2) 0.68150(19) 0.69446(12) 0.0195(7) Uiso 1.000000 R .
H17b H 0.3759(2) 0.68522(19) 0.74207(12) 0.0195(7) Uiso 1.000000 R .
C18 C 0.4872(2) 0.4220(2) 0.87337(14) 0.0241(7) Uani 1.000000 . .
H18a H 0.5385(8) 0.3790(8) 0.8842(7) 0.0361(11) Uiso 1.000000 GR .
H18b H 0.4805(16) 0.4540(3) 0.9078(4) 0.0361(11) Uiso 1.000000 GR .
H18c H 0.4244(8) 0.3946(11) 0.8567(4) 0.0361(11) Uiso 1.000000 GR .
C19 C 0.7463(3) 0.5351(3) 0.77341(18) 0.0371(9) Uani 1.000000 . .
H19a H 0.7474(3) 0.5468(16) 0.7329(3) 0.0556(14) Uiso 1.000000 GR .
H19b H 0.7829(5) 0.5791(11) 0.7980(9) 0.0556(14) Uiso 1.000000 GR .
H19c H 0.7769(6) 0.4801(6) 0.7844(11) 0.0556(14) Uiso 1.000000 GR .
C20 C 0.0869(2) 0.49286(18) 0.69901(13) 0.0135(6) Uani 1.000000 . .
C21 C 0.0007(2) 0.54225(19) 0.69270(12) 0.0159(6) Uani 1.000000 . .
C22 C -0.0662(2) 0.54307(19) 0.64037(13) 0.0178(6) Uani 1.000000 . .
H22 H -0.1240(2) 0.57657(19) 0.63675(13) 0.0214(7) Uiso 1.000000 R .
C23 C -0.0521(2) 0.49666(19) 0.59288(13) 0.0187(7) Uani 1.000000 . .
C24 C 0.0316(2) 0.44699(19) 0.60004(12) 0.0174(6) Uani 1.000000 . .
H24 H 0.0418(2) 0.41356(19) 0.56849(12) 0.0209(7) Uiso 1.000000 R .
C25 C 0.1021(2) 0.44402(18) 0.65201(12) 0.0150(6) Uani 1.000000 . .
C26 C 0.1870(2) 0.38273(19) 0.65587(13) 0.0169(6) Uani 1.000000 . .
H26a H 0.1754(2) 0.34881(19) 0.61996(13) 0.0203(7) Uiso 1.000000 R .
H26b H 0.1860(2) 0.34347(19) 0.68826(13) 0.0203(7) Uiso 1.000000 R .
C27 C -0.0188(2) 0.5926(2) 0.74260(13) 0.0188(6) Uani 1.000000 . .
H27a H -0.0772(9) 0.6280(10) 0.7297(2) 0.0283(10) Uiso 1.000000 GR .
H27b H -0.0302(15) 0.5542(2) 0.7730(4) 0.0283(10) Uiso 1.000000 GR .
H27c H 0.0382(6) 0.6285(10) 0.7578(6) 0.0283(10) Uiso 1.000000 GR .
C28 C -0.1252(3) 0.5018(2) 0.53575(14) 0.0277(8) Uani 1.000000 . .
H28a H -0.0991(8) 0.4713(13) 0.5062(3) 0.0416(12) Uiso 1.000000 GR .
H28b H -0.1877(6) 0.4762(14) 0.5397(3) 0.0416(12) Uiso 1.000000 GR .
H28c H -0.1361(14) 0.5611(2) 0.5244(5) 0.0416(12) Uiso 1.000000 GR .
Li Li 0.2773(4) 0.5134(3) 0.7236(2) 0.0170(11) Uani 1.000000 . .
C30 C 0.1477(3) 0.8043(2) 0.82544(15) 0.0293(8) Uani 1.000000 . .
H30a H 0.1285(15) 0.7768(5) 0.7876(3) 0.0439(12) Uiso 1.000000 GR .
H30b H 0.0886(9) 0.8232(11) 0.8382(5) 0.0439(12) Uiso 1.000000 GR .
H30c H 0.1899(6) 0.8530(7) 0.8224(8) 0.0439(12) Uiso 1.000000 GR .
C31 C 0.3465(2) 0.7180(2) 0.86709(14) 0.0255(7) Uani 1.000000 . .
H31a H 0.3874(5) 0.6871(12) 0.8992(5) 0.0383(11) Uiso 1.000000 GR .
H31b H 0.3455(3) 0.6876(12) 0.8309(5) 0.0383(11) Uiso 1.000000 GR .
H31c H 0.3739(6) 0.7746(2) 0.8647(9) 0.0383(11) Uiso 1.000000 GR .
C32 C 0.2317(3) 0.7797(2) 0.95193(15) 0.0328(9) Uani 1.000000 . .
H32a H 0.1666(3) 0.7919(14) 0.9597(5) 0.0492(13) Uiso 1.000000 GR .
H32b H 0.2678(16) 0.7422(7) 0.98199(19) 0.0492(13) Uiso 1.000000 GR .
H32c H 0.2684(16) 0.8325(8) 0.9519(4) 0.0492(13) Uiso 1.000000 GR .
C33 C -0.0415(2) 0.6935(2) 0.87664(15) 0.0267(7) Uani 1.000000 . .
H33a H -0.0195(6) 0.7509(2) 0.8882(8) 0.0400(11) Uiso 1.000000 GR .
H33b H -0.0579(11) 0.6897(10) 0.83438(16) 0.0400(11) Uiso 1.000000 GR .
H33c H -0.0999(6) 0.6799(9) 0.8921(8) 0.0400(11) Uiso 1.000000 GR .
C34 C 0.0848(3) 0.6302(2) 0.98695(14) 0.0290(8) Uani 1.000000 . .
H34a H 0.1494(8) 0.6062(13) 1.00408(16) 0.0434(12) Uiso 1.000000 GR .
H34b H 0.0843(17) 0.6904(2) 0.99636(14) 0.0434(12) Uiso 1.000000 GR .
H34c H 0.0337(10) 0.6010(13) 1.00245(18) 0.0434(12) Uiso 1.000000 GR .
C35 C 0.0070(2) 0.5069(2) 0.89290(15) 0.0223(7) Uani 1.000000 . .
H35a H 0.0006(16) 0.4921(6) 0.8521(2) 0.0335(10) Uiso 1.000000 GR .
H35b H 0.0510(9) 0.4665(3) 0.9169(7) 0.0335(10) Uiso 1.000000 GR .
H35c H -0.0580(8) 0.5051(4) 0.9029(9) 0.0335(10) Uiso 1.000000 GR .
C36 C 0.3548(3) 0.5287(2) 0.97205(16) 0.0296(8) Uani 1.000000 . .
H36a H 0.3863(15) 0.5377(6) 0.9392(6) 0.0444(12) Uiso 1.000000 GR .
H36b H 0.3045(4) 0.5721(2) 0.9720(10) 0.0444(12) Uiso 1.000000 GR .
H36c H 0.4046(13) 0.5323(6) 1.0081(5) 0.0444(12) Uiso 1.000000 GR .
C37 C 0.2193(3) 0.4193(2) 1.02267(14) 0.0321(8) Uani 1.000000 . .
H37a H 0.1636(11) 0.4582(12) 1.0117(5) 0.0481(12) Uiso 1.000000 GR .
H37b H 0.1945(15) 0.3620(4) 1.0260(8) 0.0481(12) Uiso 1.000000 GR .
H37c H 0.2598(6) 0.4367(15) 1.0599(3) 0.0481(12) Uiso 1.000000 GR .
C38 C 0.3928(2) 0.3390(2) 0.99096(15) 0.0298(8) Uani 1.000000 . .
H38a H 0.3613(3) 0.2841(3) 0.9932(9) 0.0447(12) Uiso 1.000000 GR .
H38b H 0.4364(10) 0.3356(10) 0.9634(5) 0.0447(12) Uiso 1.000000 GR .
H38c H 0.4314(11) 0.3544(8) 1.0292(5) 0.0447(12) Uiso 1.000000 GR .
C39 C 0.0848(3) 0.3223(2) 0.80456(15) 0.0298(8) Uani 1.000000 . .
H39a H 0.0372(11) 0.3666(11) 0.8085(4) 0.0446(12) Uiso 1.000000 GR .
H39b H 0.1185(3) 0.3375(15) 0.7735(2) 0.0446(12) Uiso 1.000000 GR .
H39c H 0.0500(12) 0.2686(5) 0.7952(5) 0.0446(12) Uiso 1.000000 GR .
C40 C 0.2707(3) 0.2316(2) 0.86188(15) 0.0288(8) Uani 1.000000 . .
H40a H 0.3162(10) 0.2578(4) 0.8406(9) 0.0432(12) Uiso 1.000000 GR .
H40b H 0.3076(12) 0.2111(11) 0.89924(15) 0.0432(12) Uiso 1.000000 GR .
H40c H 0.2370(3) 0.1841(7) 0.8395(8) 0.0432(12) Uiso 1.000000 GR .
C41 C 0.1102(3) 0.2629(2) 0.92686(15) 0.0317(8) Uani 1.000000 . .
H41a H 0.1575(3) 0.2481(14) 0.9623(4) 0.0476(13) Uiso 1.000000 GR .
H41b H 0.0621(13) 0.3032(6) 0.9359(8) 0.0476(13) Uiso 1.000000 GR .
H41c H 0.0760(15) 0.2118(9) 0.9100(4) 0.0476(13) Uiso 1.000000 GR .
C42 C 0.6431(6) 0.4928(6) 0.6072(4) 0.0431(14) Uani 0.500000 D -1
H42a H 0.648(3) 0.4339(8) 0.6200(14) 0.065(2) Uiso 0.500000 GR -1
H42b H 0.7067(10) 0.511(3) 0.5995(7) 0.065(2) Uiso 0.500000 GR -1
H42c H 0.626(2) 0.529(3) 0.6374(8) 0.065(2) Uiso 0.500000 GR -1
C43 C 0.5647(13) 0.5009(13) 0.5527(7) 0.0431(14) Uani 0.500000 D -1
C44 C 0.5208(13) 0.4280(13) 0.5264(7) 0.0431(14) Uani 0.500000 DG -1
H44 H 0.5387(13) 0.3745(13) 0.5435(7) 0.0517(17) Uiso 0.500000 R -1
C45 C 0.4506(13) 0.4335(13) 0.4752(7) 0.0431(14) Uani 0.500000 G -1
H45 H 0.4206(13) 0.3837(13) 0.4572(7) 0.0517(17) Uiso 0.500000 R -1
C46 C 0.4244(13) 0.5119(13) 0.4502(7) 0.0431(14) Uani 0.500000 G -1
H46 H 0.3764(13) 0.5157(13) 0.4152(7) 0.0517(17) Uiso 0.500000 R -1
C47 C 0.4683(13) 0.5847(13) 0.4765(7) 0.0431(14) Uani 0.500000 G -1
H47 H 0.4504(13) 0.6383(13) 0.4594(7) 0.0517(17) Uiso 0.500000 R -1
C48 C 0.5385(13) 0.5792(13) 0.5277(7) 0.0431(14) Uani 0.500000 DG -1
H48 H 0.5685(13) 0.6290(13) 0.5457(7) 0.0517(17) Uiso 0.500000 R -1

loop_
_atom_site_aniso_label
_atom_site_aniso_U_11
_atom_site_aniso_U_22
_atom_site_aniso_U_33
_atom_site_aniso_U_12
_atom_site_aniso_U_13
_atom_site_aniso_U_23
Yb1 0.01185(7) 0.01303(8) 0.01110(7) 0.00130(5) 0.00388(5) -0.00014(5)
N3 0.0152(13) 0.0148(12) 0.0145(12) 0.0011(10) 0.0055(10) -0.0016(10)
N4 0.0151(13) 0.0138(12) 0.0168(12) 0.0005(10) 0.0050(10) 0.0022(10)
N1 0.0133(12) 0.0145(12) 0.0128(11) -0.0023(10) 0.0029(10) -0.0019(10)
N2 0.0150(13) 0.0138(13) 0.0173(12) -0.0002(10) 0.0067(10) -0.0022(10)
O1 0.0105(10) 0.0171(11) 0.0145(10) 0.0005(8) 0.0039(8) -0.0005(8)
O2 0.0136(11) 0.0167(10) 0.0134(10) -0.0002(8) 0.0022(8) -0.0011(8)
Si1 0.0245(5) 0.0154(4) 0.0170(4) -0.0029(3) 0.0104(3) -0.0036(3)
Si2 0.0168(4) 0.0171(4) 0.0187(4) 0.0016(3) 0.0086(3) -0.0006(3)
Si3 0.0173(4) 0.0237(5) 0.0167(4) 0.0001(3) 0.0023(3) 0.0043(3)
Si4 0.0213(5) 0.0139(4) 0.0243(4) -0.0012(3) 0.0098(4) 0.0005(3)
C1 0.0188(16) 0.0211(16) 0.0136(14) -0.0026(13) 0.0074(12) -0.0020(12)
C2 0.0195(16) 0.0198(16) 0.0160(15) -0.0014(12) 0.0070(13) -0.0034(12)
C3 0.0206(16) 0.0147(15) 0.0170(14) 0.0001(12) 0.0030(12) 0.0037(12)
C4 0.0209(17) 0.0200(16) 0.0208(16) -0.0027(13) -0.0010(13) 0.0043(13)
C5 0.0267(18) 0.0204(17) 0.0241(16) -0.0044(14) 0.0013(14) 0.0068(13)
C6 0.0239(17) 0.0206(17) 0.0267(17) 0.0046(13) 0.0057(14) -0.0013(14)
C7 0.0192(16) 0.0171(16) 0.0234(16) 0.0035(13) 0.0053(13) -0.0046(13)
C8 0.0202(17) 0.0226(17) 0.0335(18) 0.0043(13) 0.0096(14) -0.0047(15)
C9 0.031(2) 0.0221(18) 0.038(2) 0.0042(15) 0.0080(16) -0.0129(15)
C10 0.0252(18) 0.0232(18) 0.0328(18) 0.0043(14) 0.0053(15) 0.0046(15)
C11 0.0108(14) 0.0162(15) 0.0163(14) -0.0023(11) 0.0036(11) -0.0059(12)
C12 0.0155(16) 0.0202(16) 0.0183(15) -0.0009(12) 0.0037(12) -0.0031(12)
C13 0.0141(16) 0.0234(17) 0.0258(17) 0.0018(12) 0.0011(13) -0.0018(13)
C14 0.0169(17) 0.0247(18) 0.0289(18) -0.0029(13) 0.0066(14) -0.0059(14)
C15 0.0174(16) 0.0203(16) 0.0214(15) -0.0062(13) 0.0074(13) -0.0031(13)
C16 0.0144(15) 0.0151(14) 0.0143(14) -0.0026(12) 0.0026(11) -0.0048(12)
C17 0.0157(15) 0.0169(15) 0.0163(14) -0.0052(12) 0.0034(12) -0.0016(12)
C18 0.0185(17) 0.0301(18) 0.0234(16) 0.0041(14) 0.0039(13) 0.0076(14)
C19 0.0149(18) 0.049(2) 0.049(2) -0.0015(16) 0.0110(16) 0.0077(19)
C20 0.0135(15) 0.0139(14) 0.0130(14) -0.0032(11) 0.0023(11) 0.0021(11)
C21 0.0147(15) 0.0159(15) 0.0175(14) -0.0027(12) 0.0041(12) 0.0027(12)
C22 0.0141(15) 0.0172(15) 0.0213(15) -0.0015(12) 0.0017(12) 0.0042(13)
C23 0.0195(16) 0.0185(16) 0.0163(15) -0.0090(12) -0.0006(13) 0.0032(12)
C24 0.0214(16) 0.0166(15) 0.0148(14) -0.0084(13) 0.0050(12) -0.0019(12)
C25 0.0163(15) 0.0116(14) 0.0178(14) -0.0042(12) 0.0050(12) 0.0000(12)
C26 0.0175(15) 0.0159(15) 0.0180(15) -0.0026(12) 0.0054(12) -0.0034(12)
C27 0.0154(15) 0.0225(17) 0.0186(15) 0.0032(13) 0.0036(12) 0.0002(13)
C28 0.031(2) 0.0303(19) 0.0187(17) -0.0061(15) -0.0030(15) 0.0017(14)
Li 0.021(3) 0.014(2) 0.017(2) -0.003(2) 0.006(2) -0.001(2)
C30 0.040(2) 0.0209(18) 0.0309(18) 0.0021(15) 0.0162(16) 0.0038(15)
C31 0.0276(18) 0.0233(18) 0.0286(17) -0.0090(14) 0.0126(14) -0.0057(14)
C32 0.044(2) 0.0284(19) 0.0312(19) -0.0132(17) 0.0187(17) -0.0134(16)
C33 0.0252(18) 0.0207(17) 0.0371(19) 0.0040(14) 0.0132(15) -0.0006(15)
C34 0.033(2) 0.034(2) 0.0248(17) -0.0027(16) 0.0165(15) -0.0029(15)
C35 0.0189(17) 0.0234(17) 0.0255(17) -0.0008(13) 0.0065(14) 0.0030(13)
C36 0.0227(19) 0.030(2) 0.0311(19) -0.0019(14) -0.0058(15) -0.0015(15)
C37 0.033(2) 0.045(2) 0.0195(16) 0.0007(17) 0.0074(15) 0.0011(15)
C38 0.0230(18) 0.036(2) 0.0291(18) 0.0028(15) 0.0021(14) 0.0138(16)
C39 0.032(2) 0.0196(17) 0.0355(19) -0.0068(15) 0.0030(16) -0.0063(15)
C40 0.033(2) 0.0236(18) 0.0325(19) 0.0006(15) 0.0131(16) -0.0010(15)
C41 0.041(2) 0.0222(18) 0.040(2) -0.0075(16) 0.0256(17) -0.0030(16)
C42 0.035(3) 0.054(4) 0.0427(18) 0.002(2) 0.0159(18) -0.000(2)
C43 0.035(3) 0.054(4) 0.0427(18) 0.002(2) 0.0159(18) -0.000(2)
C44 0.035(3) 0.054(4) 0.0427(18) 0.002(2) 0.0159(18) -0.000(2)
C45 0.035(3) 0.054(4) 0.0427(18) 0.002(2) 0.0159(18) -0.000(2)
C46 0.035(3) 0.054(4) 0.0427(18) 0.002(2) 0.0159(18) -0.000(2)
C47 0.035(3) 0.054(4) 0.0427(18) 0.002(2) 0.0159(18) -0.000(2)
C48 0.035(3) 0.054(4) 0.0427(18) 0.002(2) 0.0159(18) -0.000(2)

loop_
_atom_type_symbol
_atom_type_scat_dispersion_real
_atom_type_scat_dispersion_imag
_atom_type_scat_Cromer_Mann_a1
_atom_type_scat_Cromer_Mann_a2
_atom_type_scat_Cromer_Mann_a3
_atom_type_scat_Cromer_Mann_a4
_atom_type_scat_Cromer_Mann_b1
_atom_type_scat_Cromer_Mann_b2
_atom_type_scat_Cromer_Mann_b3
_atom_type_scat_Cromer_Mann_b4
_atom_type_scat_Cromer_Mann_c
_atom_type_scat_source
_atom_type_scat_dispersion_source
C 0.00347 0.00161 2.31000 1.02000 1.58860 0.86500 20.84390 10.20750 0.56870 51.65120 0.215599998832 'International Tables Volume C Table 6.1.1.4 (pp. 500-502)' 'Henke, Gullikson and Davis, At. Data and Nucl. Data Tables, 1993, 54, 2'
H 0.00000 0.00000 0.49300 0.32291 0.14019 0.04081 10.51090 26.12570 3.14236 57.79970 0.0030380000826 'International Tables Volume C Table 6.1.1.4 (pp. 500-502)' 'Henke, Gullikson and Davis, At. Data and Nucl. Data Tables, 1993, 54, 2'
Yb -0.21013 5.79943 28.66410 15.43450 15.30870 2.98963 1.98890 0.25712 10.66470 100.41700 7.56672000885 'International Tables Volume C Table 6.1.1.4 (pp. 500-502)' 'Henke, Gullikson and Davis, At. Data and Nucl. Data Tables, 1993, 54, 2'
O 0.01158 0.00611 3.04850 2.28680 1.54630 0.86700 13.27710 5.70110 0.32390 32.90890 0.250800013542 'International Tables Volume C Table 6.1.1.4 (pp. 500-502)' 'Henke, Gullikson and Davis, At. Data and Nucl. Data Tables, 1993, 54, 2'
N 0.00653 0.00323 12.21260 3.13220 2.01250 1.16630 0.00570 9.89330 28.99750 0.58260 -11.5290002823 'International Tables Volume C Table 6.1.1.4 (pp. 500-502)' 'Henke, Gullikson and Davis, At. Data and Nucl. Data Tables, 1993, 54, 2'
Si 0.08192 0.07060 6.29150 3.03530 1.98910 1.54100 2.43860 32.33370 0.67850 81.69370 1.14069998264 'International Tables Volume C Table 6.1.1.4 (pp. 500-502)' 'Henke, Gullikson and Davis, At. Data and Nucl. Data Tables, 1993, 54, 2'
Li -0.00003 0.00005 1.12820 0.75080 0.61750 0.46530 3.95460 1.05240 85.39050 168.26100 0.0377000011504 'International Tables Volume C Table 6.1.1.4 (pp. 500-502)' 'Henke, Gullikson and Davis, At. Data and Nucl. Data Tables, 1993, 54, 2'

loop_
_geom_angle_atom_site_label_1
_geom_angle_atom_site_label_2
_geom_angle_atom_site_label_3
_geom_angle
_geom_angle_site_symmetry_1
_geom_angle_site_symmetry_3
_geom_angle_publ_flag
N4 Yb1 N3 111.17(9) . . ?
O1 Yb1 N3 118.89(8) . . ?
O1 Yb1 N4 112.62(8) . . ?
O2 Yb1 N3 114.63(8) . . ?
O2 Yb1 N4 115.83(8) . . ?
O2 Yb1 O1 80.85(8) . . ?
Si1 Yb1 N3 24.86(6) . . ?
Si1 Yb1 N4 126.04(6) . . ?
Si1 Yb1 O1 94.04(5) . . ?
Si1 Yb1 O2 114.12(5) . . ?
Si2 Yb1 N3 26.43(6) . . ?
Si2 Yb1 N4 92.13(6) . . ?
Si2 Yb1 O1 145.32(5) . . ?
Si2 Yb1 O2 110.76(6) . . ?
Si2 Yb1 Si1 51.28(2) . . ?
Si3 Yb1 N3 93.81(6) . . ?
Si3 Yb1 N4 27.40(6) . . ?
Si3 Yb1 O1 106.65(5) . . ?
Si3 Yb1 O2 142.95(6) . . ?
Si3 Yb1 Si1 101.70(2) . . ?
Si3 Yb1 Si2 83.96(2) . . ?
Si4 Yb1 N3 123.77(6) . . ?
Si4 Yb1 N4 24.83(6) . . ?
Si4 Yb1 O1 113.81(5) . . ?
Si4 Yb1 O2 91.18(6) . . ?
Si4 Yb1 Si1 145.42(2) . . ?
Si4 Yb1 Si2 98.92(2) . . ?
Si4 Yb1 Si3 52.23(2) . . ?
Li Yb1 N3 125.19(11) . . ?
Li Yb1 N4 123.64(11) . . ?
Li Yb1 O1 40.40(11) . . ?
Li Yb1 O2 40.47(12) . . ?
Li Yb1 Si1 107.33(9) . . ?
Li Yb1 Si2 139.77(10) . . ?
Li Yb1 Si3 136.27(10) . . ?
Li Yb1 Si4 107.18(9) . . ?
Si1 N3 Yb1 122.62(13) . . ?
Si2 N3 Yb1 118.82(13) . . ?
Si2 N3 Si1 118.54(14) . . ?
Si3 N4 Yb1 116.45(12) . . ?
Si4 N4 Yb1 122.59(13) . . ?
Si4 N4 Si3 120.95(14) . . ?
C3 N1 C1 113.9(2) . . ?
C17 N1 C1 109.6(2) . . ?
C17 N1 C3 109.5(2) . . ?
Li N1 C1 98.5(2) . . ?
Li N1 C3 123.8(2) . . ?
Li N1 C17 100.1(2) . . ?
C7 N2 C2 114.1(2) . . ?
C26 N2 C2 110.4(2) . . ?
C26 N2 C7 108.9(2) . . ?
Li N2 C2 99.2(2) . . ?
Li N2 C7 122.9(2) . . ?
Li N2 C26 100.2(2) . . ?
C11 O1 Yb1 162.20(19) . . ?
Li O1 Yb1 93.84(17) . . ?
Li O1 C11 102.2(2) . . ?
C20 O2 Yb1 160.06(19) . . ?
Li O2 Yb1 93.77(17) . . ?
Li O2 C20 102.8(2) . . ?
N3 Si1 Yb1 32.52(8) . . ?
C30 Si1 Yb1 117.99(11) . . ?
C30 Si1 N3 113.47(14) . . ?
C31 Si1 Yb1 79.27(10) . . ?
C31 Si1 N3 110.61(14) . . ?
C31 Si1 C30 108.30(15) . . ?
C32 Si1 Yb1 132.57(12) . . ?
C32 Si1 N3 113.57(14) . . ?
C32 Si1 C30 105.73(17) . . ?
C32 Si1 C31 104.61(16) . . ?
N3 Si2 Yb1 34.75(8) . . ?
C33 Si2 Yb1 129.94(11) . . ?
C33 Si2 N3 113.29(14) . . ?
C34 Si2 Yb1 122.14(12) . . ?
C34 Si2 N3 114.12(14) . . ?
C34 Si2 C33 105.35(16) . . ?
C35 Si2 Yb1 76.61(11) . . ?
C35 Si2 N3 111.19(14) . . ?
C35 Si2 C33 107.57(15) . . ?
C35 Si2 C34 104.69(15) . . ?
N4 Si3 Yb1 36.14(8) . . ?
C36 Si3 Yb1 72.76(11) . . ?
C36 Si3 N4 108.67(14) . . ?
C37 Si3 Yb1 122.58(12) . . ?
C37 Si3 N4 115.26(14) . . ?
C37 Si3 C36 105.46(17) . . ?
C38 Si3 Yb1 131.51(11) . . ?
C38 Si3 N4 113.76(14) . . ?
C38 Si3 C36 109.25(16) . . ?
C38 Si3 C37 104.00(16) . . ?
N4 Si4 Yb1 32.57(8) . . ?
C39 Si4 Yb1 79.79(11) . . ?
C39 Si4 N4 111.33(14) . . ?
C40 Si4 Yb1 115.92(11) . . ?
C40 Si4 N4 111.68(14) . . ?
C40 Si4 C39 107.21(16) . . ?
C41 Si4 Yb1 133.54(11) . . ?
C41 Si4 N4 113.73(14) . . ?
C41 Si4 C39 106.22(17) . . ?
C41 Si4 C40 106.25(16) . . ?
H1a C1 N1 108.80(15) . . ?
H1b C1 N1 108.80(15) . . ?
H1b C1 H1a 107.7 . . ?
C2 C1 N1 113.8(2) . . ?
C2 C1 H1a 108.80(16) . . ?
C2 C1 H1b 108.80(17) . . ?
C1 C2 N2 113.9(2) . . ?
H2a C2 N2 108.77(15) . . ?
H2a C2 C1 108.77(16) . . ?
H2b C2 N2 108.77(15) . . ?
H2b C2 C1 108.77(17) . . ?
H2b C2 H2a 107.7 . . ?
C4 C3 N1 110.7(2) . . ?
C5 C3 N1 112.8(2) . . ?
C5 C3 C4 108.2(2) . . ?
C6 C3 N1 108.2(2) . . ?
C6 C3 C4 107.4(3) . . ?
C6 C3 C5 109.4(3) . . ?
H4a C4 C3 109.5 . . ?
H4b C4 C3 109.5 . . ?
H4b C4 H4a 109.5 . . ?
H4c C4 C3 109.5 . . ?
H4c C4 H4a 109.5 . . ?
H4c C4 H4b 109.5 . . ?
H5a C5 C3 109.5 . . ?
H5b C5 C3 109.5 . . ?
H5b C5 H5a 109.5 . . ?
H5c C5 C3 109.5 . . ?
H5c C5 H5a 109.5 . . ?
H5c C5 H5b 109.5 . . ?
H6a C6 C3 109.5 . . ?
H6b C6 C3 109.5 . . ?
H6b C6 H6a 109.5 . . ?
H6c C6 C3 109.5 . . ?
H6c C6 H6a 109.5 . . ?
H6c C6 H6b 109.5 . . ?
C8 C7 N2 110.2(2) . . ?
C9 C7 N2 113.0(2) . . ?
C9 C7 C8 108.4(3) . . ?
C10 C7 N2 107.9(2) . . ?
C10 C7 C8 107.6(3) . . ?
C10 C7 C9 109.6(3) . . ?
H8a C8 C7 109.5 . . ?
H8b C8 C7 109.5 . . ?
H8b C8 H8a 109.5 . . ?
H8c C8 C7 109.5 . . ?
H8c C8 H8a 109.5 . . ?
H8c C8 H8b 109.5 . . ?
H9a C9 C7 109.5 . . ?
H9b C9 C7 109.5 . . ?
H9b C9 H9a 109.5 . . ?
H9c C9 C7 109.5 . . ?
H9c C9 H9a 109.5 . . ?
H9c C9 H9b 109.5 . . ?
H10a C10 C7 109.5 . . ?
H10b C10 C7 109.5 . . ?
H10b C10 H10a 109.5 . . ?
H10c C10 C7 109.5 . . ?
H10c C10 H10a 109.5 . . ?
H10c C10 H10b 109.5 . . ?
C12 C11 O1 120.4(3) . . ?
C16 C11 O1 120.4(3) . . ?
C16 C11 C12 119.2(3) . . ?
C13 C12 C11 119.4(3) . . ?
C18 C12 C11 120.8(3) . . ?
C18 C12 C13 119.8(3) . . ?
H13 C13 C12 118.81(19) . . ?
C14 C13 C12 122.4(3) . . ?
C14 C13 H13 118.81(19) . . ?
C15 C14 C13 117.5(3) . . ?
C19 C14 C13 121.6(3) . . ?
C19 C14 C15 120.9(3) . . ?
H15 C15 C14 118.72(19) . . ?
C16 C15 C14 122.6(3) . . ?
C16 C15 H15 118.72(18) . . ?
C15 C16 C11 118.9(3) . . ?
C17 C16 C11 123.5(3) . . ?
C17 C16 C15 117.4(3) . . ?
C16 C17 N1 116.9(2) . . ?
H17a C17 N1 108.07(14) . . ?
H17a C17 C16 108.07(16) . . ?
H17b C17 N1 108.07(15) . . ?
H17b C17 C16 108.07(15) . . ?
H17b C17 H17a 107.3 . . ?
H18a C18 C12 109.5 . . ?
H18b C18 C12 109.5 . . ?
H18b C18 H18a 109.5 . . ?
H18c C18 C12 109.5 . . ?
H18c C18 H18a 109.5 . . ?
H18c C18 H18b 109.5 . . ?
H19a C19 C14 109.5 . . ?
H19b C19 C14 109.5 . . ?
H19b C19 H19a 109.5 . . ?
H19c C19 C14 109.5 . . ?
H19c C19 H19a 109.5 . . ?
H19c C19 H19b 109.5 . . ?
C21 C20 O2 120.1(3) . . ?
C25 C20 O2 120.8(3) . . ?
C25 C20 C21 119.1(3) . . ?
C22 C21 C20 119.7(3) . . ?
C27 C21 C20 120.1(3) . . ?
C27 C21 C22 120.2(3) . . ?
H22 C22 C21 118.78(19) . . ?
C23 C22 C21 122.4(3) . . ?
C23 C22 H22 118.78(18) . . ?
C24 C23 C22 117.3(3) . . ?
C28 C23 C22 120.8(3) . . ?
C28 C23 C24 121.9(3) . . ?
H24 C24 C23 118.66(17) . . ?
C25 C24 C23 122.7(3) . . ?
C25 C24 H24 118.66(18) . . ?
C24 C25 C20 118.8(3) . . ?
C26 C25 C20 123.3(3) . . ?
C26 C25 C24 117.7(3) . . ?
C25 C26 N2 116.5(2) . . ?
H26a C26 N2 108.16(14) . . ?
H26a C26 C25 108.16(15) . . ?
H26b C26 N2 108.16(15) . . ?
H26b C26 C25 108.16(16) . . ?
H26b C26 H26a 107.3 . . ?
H27a C27 C21 109.5 . . ?
H27b C27 C21 109.5 . . ?
H27b C27 H27a 109.5 . . ?
H27c C27 C21 109.5 . . ?
H27c C27 H27a 109.5 . . ?
H27c C27 H27b 109.5 . . ?
H28a C28 C23 109.5 . . ?
H28b C28 C23 109.5 . . ?
H28b C28 H28a 109.5 . . ?
H28c C28 C23 109.5 . . ?
H28c C28 H28a 109.5 . . ?
H28c C28 H28b 109.5 . . ?
N1 Li Yb1 131.0(2) . . ?
N2 Li Yb1 134.9(2) . . ?
N2 Li N1 94.1(2) . . ?
O1 Li Yb1 45.75(12) . . ?
O1 Li N1 106.7(2) . . ?
O1 Li N2 131.8(3) . . ?
O2 Li Yb1 45.77(12) . . ?
O2 Li N1 130.5(3) . . ?
O2 Li N2 107.3(2) . . ?
O2 Li O1 91.5(2) . . ?
H30a C30 Si1 109.5 . . ?
H30b C30 Si1 109.5 . . ?
H30b C30 H30a 109.5 . . ?
H30c C30 Si1 109.5 . . ?
H30c C30 H30a 109.5 . . ?
H30c C30 H30b 109.5 . . ?
H31a C31 Si1 109.5 . . ?
H31b C31 Si1 109.5 . . ?
H31b C31 H31a 109.5 . . ?
H31c C31 Si1 109.5 . . ?
H31c C31 H31a 109.5 . . ?
H31c C31 H31b 109.5 . . ?
H32a C32 Si1 109.5 . . ?
H32b C32 Si1 109.5 . . ?
H32b C32 H32a 109.5 . . ?
H32c C32 Si1 109.5 . . ?
H32c C32 H32a 109.5 . . ?
H32c C32 H32b 109.5 . . ?
H33a C33 Si2 109.5 . . ?
H33b C33 Si2 109.5 . . ?
H33b C33 H33a 109.5 . . ?
H33c C33 Si2 109.5 . . ?
H33c C33 H33a 109.5 . . ?
H33c C33 H33b 109.5 . . ?
H34a C34 Si2 109.5 . . ?
H34b C34 Si2 109.5 . . ?
H34b C34 H34a 109.5 . . ?
H34c C34 Si2 109.5 . . ?
H34c C34 H34a 109.5 . . ?
H34c C34 H34b 109.5 . . ?
H35a C35 Si2 109.5 . . ?
H35b C35 Si2 109.5 . . ?
H35b C35 H35a 109.5 . . ?
H35c C35 Si2 109.5 . . ?
H35c C35 H35a 109.5 . . ?
H35c C35 H35b 109.5 . . ?
H36a C36 Si3 109.5 . . ?
H36b C36 Si3 109.5 . . ?
H36b C36 H36a 109.5 . . ?
H36c C36 Si3 109.5 . . ?
H36c C36 H36a 109.5 . . ?
H36c C36 H36b 109.5 . . ?
H37a C37 Si3 109.5 . . ?
H37b C37 Si3 109.5 . . ?
H37b C37 H37a 109.5 . . ?
H37c C37 Si3 109.5 . . ?
H37c C37 H37a 109.5 . . ?
H37c C37 H37b 109.5 . . ?
H38a C38 Si3 109.5 . . ?
H38b C38 Si3 109.5 . . ?
H38b C38 H38a 109.5 . . ?
H38c C38 Si3 109.5 . . ?
H38c C38 H38a 109.5 . . ?
H38c C38 H38b 109.5 . . ?
H39a C39 Si4 109.5 . . ?
H39b C39 Si4 109.5 . . ?
H39b C39 H39a 109.5 . . ?
H39c C39 Si4 109.5 . . ?
H39c C39 H39a 109.5 . . ?
H39c C39 H39b 109.5 . . ?
H40a C40 Si4 109.5 . . ?
H40b C40 Si4 109.5 . . ?
H40b C40 H40a 109.5 . . ?
H40c C40 Si4 109.5 . . ?
H40c C40 H40a 109.5 . . ?
H40c C40 H40b 109.5 . . ?
H41a C41 Si4 109.5 . . ?
H41b C41 Si4 109.5 . . ?
H41b C41 H41a 109.5 . . ?
H41c C41 Si4 109.5 . . ?
H41c C41 H41a 109.5 . . ?
H41c C41 H41b 109.5 . . ?
H42b C42 H42a 109.5 . . ?
H42c C42 H42a 109.5 . . ?
H42c C42 H42b 109.5 . . ?
C43 C42 H42a 109.5 . . ?
C43 C42 H42b 109.5 . . ?
C43 C42 H42c 109.5 . . ?
C44 C43 C42 118.8 . . ?
C48 C43 C42 121.1 . . ?
C48 C43 C44 120.0 . . ?
H44 C44 C43 120.00(12) . . ?
C45 C44 C43 120.0 . . ?
C45 C44 H44 120.00(12) . . ?
H45 C45 C44 120.00(12) . . ?
C46 C45 C44 120.0 . . ?
C46 C45 H45 120.00(12) . . ?
H46 C46 C45 120.00(12) . . ?
C47 C46 C45 120.0 . . ?
C47 C46 H46 120.00(12) . . ?
H47 C47 C46 120.00(12) . . ?
C48 C47 C46 120.0 . . ?
C48 C47 H47 120.00(12) . . ?
C47 C48 C43 120.0 . . ?
H48 C48 C43 120.00(12) . . ?
H48 C48 C47 120.00(12) . . ?

loop_
_geom_bond_atom_site_label_1
_geom_bond_atom_site_label_2
_geom_bond_distance
_geom_bond_site_symmetry_2
_geom_bond_publ_flag
Yb1 N3 2.209(2) . ?
Yb1 N4 2.207(2) . ?
Yb1 O1 2.142(2) . ?
Yb1 O2 2.143(2) . ?
Yb1 Si1 3.4616(8) . ?
Yb1 Si2 3.3959(8) . ?
Yb1 Si3 3.3498(8) . ?
Yb1 Si4 3.4534(8) . ?
Yb1 Li 2.984(5) . ?
N3 Si1 1.728(3) . ?
N3 Si2 1.725(2) . ?
N4 Si3 1.722(2) . ?
N4 Si4 1.721(3) . ?
N1 C1 1.495(4) . ?
N1 C3 1.523(4) . ?
N1 C17 1.502(4) . ?
N1 Li 2.073(6) . ?
N2 C2 1.491(4) . ?
N2 C7 1.524(4) . ?
N2 C26 1.499(4) . ?
N2 Li 2.058(5) . ?
O1 C11 1.358(3) . ?
O1 Li 1.938(5) . ?
O2 C20 1.362(3) . ?
O2 Li 1.941(6) . ?
Si1 C30 1.884(3) . ?
Si1 C31 1.882(3) . ?
Si1 C32 1.883(3) . ?
Si2 C33 1.880(3) . ?
Si2 C34 1.888(3) . ?
Si2 C35 1.886(3) . ?
Si3 C36 1.882(3) . ?
Si3 C37 1.873(3) . ?
Si3 C38 1.880(3) . ?
Si4 C39 1.869(3) . ?
Si4 C40 1.878(3) . ?
Si4 C41 1.875(3) . ?
C1 H1a 0.9900 . ?
C1 H1b 0.9900 . ?
C1 C2 1.540(4) . ?
C2 H2a 0.9900 . ?
C2 H2b 0.9900 . ?
C3 C4 1.533(4) . ?
C3 C5 1.534(4) . ?
C3 C6 1.532(4) . ?
C4 H4a 0.9800 . ?
C4 H4b 0.9800 . ?
C4 H4c 0.9800 . ?
C5 H5a 0.9800 . ?
C5 H5b 0.9800 . ?
C5 H5c 0.9800 . ?
C6 H6a 0.9800 . ?
C6 H6b 0.9800 . ?
C6 H6c 0.9800 . ?
C7 C8 1.523(4) . ?
C7 C9 1.539(4) . ?
C7 C10 1.539(4) . ?
C8 H8a 0.9800 . ?
C8 H8b 0.9800 . ?
C8 H8c 0.9800 . ?
C9 H9a 0.9800 . ?
C9 H9b 0.9800 . ?
C9 H9c 0.9800 . ?
C10 H10a 0.9800 . ?
C10 H10b 0.9800 . ?
C10 H10c 0.9800 . ?
C11 C12 1.409(4) . ?
C11 C16 1.412(4) . ?
C12 C13 1.393(4) . ?
C12 C18 1.499(4) . ?
C13 H13 0.9500 . ?
C13 C14 1.389(5) . ?
C14 C15 1.385(4) . ?
C14 C19 1.512(5) . ?
C15 H15 0.9500 . ?
C15 C16 1.399(4) . ?
C16 C17 1.511(4) . ?
C17 H17a 0.9900 . ?
C17 H17b 0.9900 . ?
C18 H18a 0.9800 . ?
C18 H18b 0.9800 . ?
C18 H18c 0.9800 . ?
C19 H19a 0.9800 . ?
C19 H19b 0.9800 . ?
C19 H19c 0.9800 . ?
C20 C21 1.411(4) . ?
C20 C25 1.407(4) . ?
C21 C22 1.384(4) . ?
C21 C27 1.496(4) . ?
C22 H22 0.9500 . ?
C22 C23 1.391(4) . ?
C23 C24 1.385(4) . ?
C23 C28 1.513(4) . ?
C24 H24 0.9500 . ?
C24 C25 1.403(4) . ?
C25 C26 1.515(4) . ?
C26 H26a 0.9900 . ?
C26 H26b 0.9900 . ?
C27 H27a 0.9800 . ?
C27 H27b 0.9800 . ?
C27 H27c 0.9800 . ?
C28 H28a 0.9800 . ?
C28 H28b 0.9800 . ?
C28 H28c 0.9800 . ?
C30 H30a 0.9800 . ?
C30 H30b 0.9800 . ?
C30 H30c 0.9800 . ?
C31 H31a 0.9800 . ?
C31 H31b 0.9800 . ?
C31 H31c 0.9800 . ?
C32 H32a 0.9800 . ?
C32 H32b 0.9800 . ?
C32 H32c 0.9800 . ?
C33 H33a 0.9800 . ?
C33 H33b 0.9800 . ?
C33 H33c 0.9800 . ?
C34 H34a 0.9800 . ?
C34 H34b 0.9800 . ?
C34 H34c 0.9800 . ?
C35 H35a 0.9800 . ?
C35 H35b 0.9800 . ?
C35 H35c 0.9800 . ?
C36 H36a 0.9800 . ?
C36 H36b 0.9800 . ?
C36 H36c 0.9800 . ?
C37 H37a 0.9800 . ?
C37 H37b 0.9800 . ?
C37 H37c 0.9800 . ?
C38 H38a 0.9800 . ?
C38 H38b 0.9800 . ?
C38 H38c 0.9800 . ?
C39 H39a 0.9800 . ?
C39 H39b 0.9800 . ?
C39 H39c 0.9800 . ?
C40 H40a 0.9800 . ?
C40 H40b 0.9800 . ?
C40 H40c 0.9800 . ?
C41 H41a 0.9800 . ?
C41 H41b 0.9800 . ?
C41 H41c 0.9800 . ?
C42 H42a 0.9800 . ?
C42 H42b 0.9800 . ?
C42 H42c 0.9800 . ?
C42 C43 1.509(14) . ?
C43 C44 1.3900 . ?
C43 C48 1.3900 . ?
C44 H44 0.9500 . ?
C44 C45 1.3900 . ?
C45 H45 0.9500 . ?
C45 C46 1.3900 . ?
C46 H46 0.9500 . ?
C46 C47 1.3900 . ?
C47 H47 0.9500 . ?
C47 C48 1.3900 . ?
C48 H48 0.9500 . ?

loop_
_restr_distance_atom_site_label_1
_restr_distance_atom_site_label_2
_restr_distance_site_symmetry_2
_restr_distance_target
_restr_distance_target_weight_param
_restr_distance_diff
C42 C43 1 1.5000 0.0200 -0.0088

loop_
_restr_equal_distance_atom_site_label_1
_restr_equal_distance_atom_site_label_2
_restr_equal_distance_site_symmetry_2
_restr_equal_distance_class_id
C42 C44 1 1
C42 C48 1 1

loop_
_restr_equal_distance_class_class_id
_restr_equal_distance_class_target_weight_param
_restr_equal_distance_class_average
_restr_equal_distance_class_esd
_restr_equal_distance_class_diff_max
1 0.0200 2.5108 0.0144 0.0144
